data_4131192
loop_
_publ_author_name
'Bertermann, R\"udiger'
'B\"ohnke, Julian'
'Braunschweig, Holger'
'Dewhurst, Rian D.'
'Kupfer, Thomas'
'Muessig, Jonas H.'
'Pentecost, Leanne'
'Radacki, Krzysztof'
'Sen, Sakya S.'
'Vargas, Alfredo'

_publ_section_title
;
 Dynamic, Reversible Oxidative Addition of Highly Polar Bonds to a
 Transition Metal.
;
_journal_issue 49
_journal_name_full 'Journal of the American Chemical Society'
_journal_page_first 16140
_journal_page_last 16147
_journal_paper_doi 10.1021/jacs.6b10609
_journal_volume 138
_journal_year 2016
_chemical_formula_moiety 'C28 H51 I3 In N2 P Pt'
_chemical_formula_sum 'C28 H51 I3 In N2 P Pt'
_chemical_formula_weight 1137.28
_space_group_crystal_system monoclinic
_space_group_IT_number 14
_space_group_name_Hall '-P 2ybc'
_space_group_name_H-M_alt 'P 1 21/c 1'
_atom_sites_solution_hydrogens geom
_atom_sites_solution_primary iterative
_atom_sites_solution_secondary difmap
_audit_creation_method SHELXL-2014/7
_cell_angle_alpha 90
_cell_angle_beta 107.92(2)
_cell_angle_gamma 90
_cell_formula_units_Z 4
_cell_length_a 15.844(7)
_cell_length_b 11.462(5)
_cell_length_c 21.628(9)
_cell_measurement_reflns_used 9932
_cell_measurement_temperature 103(2)
_cell_measurement_theta_max 26.71
_cell_measurement_theta_min 2.23
_cell_volume 3737(3)
_computing_cell_refinement 'Saint+ ver. V8.37A (Bruker AXS)'
_computing_data_collection 'APEX2 ver. 2014.9 (Bruker AXS)'
_computing_data_reduction 'Saint+ ver. V8.37A (Bruker AXS)'
_computing_molecular_graphics 'ShelXLe (Huebschle et all, 2011)'
_computing_publication_material 'SHELXL-2014/7 (Sheldrick, 2014)'
_computing_structure_refinement 'SHELXL-2014/7 (Sheldrick, 2014)'
_computing_structure_solution 'SHELXT (Sheldrick, 2014)'
_diffrn_ambient_temperature 103(2)
_diffrn_detector 'CCD area detector (Apex2)'
_diffrn_detector_area_resol_mean 8.333
_diffrn_measured_fraction_theta_full 1.000
_diffrn_measured_fraction_theta_max 1.000
_diffrn_measurement_device_type 'Bruker X8-APEX II'
_diffrn_measurement_method '\f and \w scans'
_diffrn_radiation_monochromator 'multi-layer mirror'
_diffrn_radiation_type MoK\a
_diffrn_radiation_wavelength 0.71073
_diffrn_reflns_av_R_equivalents 0.0837
_diffrn_reflns_av_unetI/netI 0.0386
_diffrn_reflns_Laue_measured_fraction_full 1.000
_diffrn_reflns_Laue_measured_fraction_max 1.000
_diffrn_reflns_limit_h_max 20
_diffrn_reflns_limit_h_min -14
_diffrn_reflns_limit_k_max 14
_diffrn_reflns_limit_k_min -14
_diffrn_reflns_limit_l_max 27
_diffrn_reflns_limit_l_min -27
_diffrn_reflns_number 79718
_diffrn_reflns_point_group_measured_fraction_full 1.000
_diffrn_reflns_point_group_measured_fraction_max 1.000
_diffrn_reflns_theta_full 26.000
_diffrn_reflns_theta_max 26.731
_diffrn_reflns_theta_min 1.351
_diffrn_source 'rotating-anode (Nonius FR-591)'
_exptl_absorpt_coefficient_mu 6.896
_exptl_absorpt_correction_T_max 0.7454
_exptl_absorpt_correction_T_min 0.5721
_exptl_absorpt_correction_type multi-scan
_exptl_absorpt_process_details 'SadAbs 2014/5 (Bruker AXS)'
_exptl_crystal_colour colourless
_exptl_crystal_density_diffrn 2.021
_exptl_crystal_description block
_exptl_crystal_F_000 2136
_exptl_crystal_size_max 0.10
_exptl_crystal_size_mid 0.09
_exptl_crystal_size_min 0.07
_refine_diff_density_max 0.820
_refine_diff_density_min -0.683
_refine_diff_density_rms 0.132
_refine_ls_extinction_method none
_refine_ls_goodness_of_fit_ref 1.084
_refine_ls_hydrogen_treatment constr
_refine_ls_matrix_type full
_refine_ls_number_parameters 331
_refine_ls_number_reflns 7934
_refine_ls_number_restraints 0
_refine_ls_restrained_S_all 1.084
_refine_ls_R_factor_all 0.0294
_refine_ls_R_factor_gt 0.0228
_refine_ls_shift/su_max 0.001
_refine_ls_shift/su_mean 0.000
_refine_ls_structure_factor_coef Fsqd
_refine_ls_weighting_details 'w=1/[\s^2^(Fo^2^)+(0.0043P)^2^+3.5366P] where P=(Fo^2^+2Fc^2^)/3'
_refine_ls_weighting_scheme calc
_refine_ls_wR_factor_gt 0.0480
_refine_ls_wR_factor_ref 0.0507
_reflns_Friedel_coverage 0.000
_reflns_number_gt 7114
_reflns_number_total 7934
_reflns_threshold_expression 'I > 2\s(I)'
_cod_data_source_file ja6b10609_si_002.cif
_cod_data_source_block 9
_cod_original_sg_symbol_H-M 'P 21/c'
_cod_database_code 4131192
_shelx_shelxl_version_number 2014/7
_shelx_space_group_comment
;
The symmetry employed for this shelxl refinement is uniquely defined
by the following loop, which should always be used as a source of
symmetry information in preference to the above space-group names.
They are only intended as comments.
;
_shelx_estimated_absorpt_t_min 0.546
_shelx_estimated_absorpt_t_max 0.644

loop_
_space_group_symop_operation_xyz
'x, y, z'
'-x, y+1/2, -z+1/2'
'-x, -y, -z'
'x, -y-1/2, z-1/2'

loop_
_atom_site_label
_atom_site_type_symbol
_atom_site_fract_x
_atom_site_fract_y
_atom_site_fract_z
_atom_site_U_iso_or_equiv
_atom_site_adp_type
_atom_site_occupancy
_atom_site_site_symmetry_order
_atom_site_calc_flag
_atom_site_refinement_flags_posn
_atom_site_refinement_flags_adp
Pt1_1 Pt 0.24873(2) 0.51340(2) 0.48679(2) 0.00999(4) Uani 1 1 d . .
P1_1 P 0.30089(6) 0.70698(7) 0.49261(4) 0.00976(17) Uani 1 1 d . .
N1_1 N 0.2195(2) 0.5113(2) 0.62189(14) 0.0157(7) Uani 1 1 d . .
C1_1 C 0.2321(2) 0.5104(3) 0.57262(17) 0.0136(7) Uani 1 1 d . .
I2_1 I 0.21505(2) 0.15971(2) 0.58178(2) 0.01814(6) Uani 1 1 d . .
C2_1 C 0.2472(2) 0.4922(3) 0.39752(18) 0.0146(8) Uani 1 1 d . .
N2_1 N 0.2418(2) 0.4829(2) 0.34352(15) 0.0156(6) Uani 1 1 d . .
I3_1 I 0.31397(2) 0.16697(2) 0.41816(2) 0.01970(6) Uani 1 1 d . .
C4_1 C 0.2025(3) 0.6213(3) 0.71286(19) 0.0229(8) Uani 1 1 d . .
H01H_1 H 0.1919 0.6153 0.7551 0.034 Uiso 1 1 calc R U
H01I_1 H 0.1548 0.6668 0.6830 0.034 Uiso 1 1 calc R U
H01J_1 H 0.2595 0.6600 0.7184 0.034 Uiso 1 1 calc R U
C5_1 C 0.2820(3) 0.4280(3) 0.72738(18) 0.0269(9) Uani 1 1 d . .
H01E_1 H 0.2740 0.4147 0.7700 0.040 Uiso 1 1 calc R U
H01F_1 H 0.3375 0.4705 0.7329 0.040 Uiso 1 1 calc R U
H01G_1 H 0.2844 0.3528 0.7064 0.040 Uiso 1 1 calc R U
C6_1 C 0.1158(3) 0.4378(3) 0.6735(2) 0.0259(9) Uani 1 1 d . .
H00A_1 H 0.1046 0.4259 0.7152 0.039 Uiso 1 1 calc R U
H6_1 H 0.1174 0.3621 0.6529 0.039 Uiso 1 1 calc R U
H00D_1 H 0.0684 0.4858 0.6451 0.039 Uiso 1 1 calc R U
C7_1 C 0.2317(2) 0.4549(3) 0.27575(16) 0.0159(8) Uani 1 1 d . .
C8_1 C 0.2033(3) 0.5663(3) 0.23633(19) 0.0268(9) Uani 1 1 d . .
H01M_1 H 0.1943 0.5499 0.1903 0.040 Uiso 1 1 calc R U
H01N_1 H 0.2496 0.6257 0.2515 0.040 Uiso 1 1 calc R U
H01O_1 H 0.1478 0.5949 0.2419 0.040 Uiso 1 1 calc R U
C9_1 C 0.3216(2) 0.4124(3) 0.27364(18) 0.0205(8) Uani 1 1 d . .
H017_1 H 0.3175 0.3906 0.2290 0.031 Uiso 1 1 calc R U
H018_1 H 0.3398 0.3443 0.3021 0.031 Uiso 1 1 calc R U
H019_1 H 0.3655 0.4748 0.2885 0.031 Uiso 1 1 calc R U
C10_1 C 0.1610(3) 0.3600(3) 0.25508(18) 0.0214(8) Uani 1 1 d . .
H10_1 H 0.1549 0.3357 0.2105 0.032 Uiso 1 1 calc R U
H00I_1 H 0.1042 0.3906 0.2572 0.032 Uiso 1 1 calc R U
H00J_1 H 0.1786 0.2929 0.2843 0.032 Uiso 1 1 calc R U
C11_1 C 0.3541(2) 0.7549(3) 0.57696(16) 0.0120(7) Uani 1 1 d . .
H11_1 H 0.3062 0.7502 0.5981 0.014 Uiso 1 1 calc R U
C12_1 C 0.3859(2) 0.8818(3) 0.58633(17) 0.0170(8) Uani 1 1 d . .
H013_1 H 0.3387 0.9342 0.5602 0.020 Uiso 1 1 calc R U
H014_1 H 0.4388 0.8914 0.5716 0.020 Uiso 1 1 calc R U
C13_1 C 0.4091(3) 0.9137(3) 0.65845(18) 0.0219(8) Uani 1 1 d . .
H13_1 H 0.4305 0.9952 0.6648 0.026 Uiso 1 1 calc R U
H00G_1 H 0.3551 0.9082 0.6722 0.026 Uiso 1 1 calc R U
C14_1 C 0.4803(3) 0.8328(3) 0.70054(18) 0.0240(9) Uani 1 1 d . .
H00X_1 H 0.5363 0.8444 0.6901 0.029 Uiso 1 1 calc R U
H00Y_1 H 0.4913 0.8526 0.7469 0.029 Uiso 1 1 calc R U
C15_1 C 0.4519(2) 0.7057(3) 0.68926(17) 0.0206(8) Uani 1 1 d . .
H011_1 H 0.4001 0.6921 0.7048 0.025 Uiso 1 1 calc R U
H012_1 H 0.5009 0.6550 0.7148 0.025 Uiso 1 1 calc R U
C16_1 C 0.4276(2) 0.6728(3) 0.61732(17) 0.0184(8) Uani 1 1 d . .
H01C_1 H 0.4066 0.5910 0.6112 0.022 Uiso 1 1 calc R U
H01D_1 H 0.4806 0.6794 0.6025 0.022 Uiso 1 1 calc R U
C17_1 C 0.2102(2) 0.8109(3) 0.45945(16) 0.0121(7) Uani 1 1 d . .
H00E_1 H 0.2364 0.8909 0.4633 0.014 Uiso 1 1 calc R U
C18_1 C 0.1421(2) 0.8092(3) 0.49722(17) 0.0169(8) Uani 1 1 d . .
H00S_1 H 0.1169 0.7298 0.4955 0.020 Uiso 1 1 calc R U
H00T_1 H 0.1723 0.8287 0.5433 0.020 Uiso 1 1 calc R U
C19_1 C 0.0673(2) 0.8965(3) 0.46865(18) 0.0193(8) Uani 1 1 d . .
H00V_1 H 0.0224 0.8890 0.4917 0.023 Uiso 1 1 calc R U
H00W_1 H 0.0916 0.9766 0.4759 0.023 Uiso 1 1 calc R U
C20_1 C 0.0225(2) 0.8779(3) 0.39613(18) 0.0210(8) Uani 1 1 d . .
H01K_1 H -0.0099 0.8028 0.3893 0.025 Uiso 1 1 calc R U
H01L_1 H -0.0211 0.9410 0.3791 0.025 Uiso 1 1 calc R U
C21_1 C 0.0896(2) 0.8771(3) 0.35902(18) 0.0221(8) Uani 1 1 d . .
H00Z_1 H 0.1167 0.9554 0.3614 0.026 Uiso 1 1 calc R U
H010_1 H 0.0590 0.8593 0.3127 0.026 Uiso 1 1 calc R U
C22_1 C 0.1625(2) 0.7868(3) 0.38652(17) 0.0176(8) Uani 1 1 d . .
H00M_1 H 0.2060 0.7899 0.3621 0.021 Uiso 1 1 calc R U
H00N_1 H 0.1361 0.7077 0.3813 0.021 Uiso 1 1 calc R U
C23_1 C 0.3735(2) 0.7247(3) 0.44129(16) 0.0123(7) Uani 1 1 d . .
H00U_1 H 0.3391 0.6907 0.3984 0.015 Uiso 1 1 calc R U
C24_1 C 0.4588(2) 0.6523(3) 0.46328(18) 0.0181(8) Uani 1 1 d . .
H00O_1 H 0.4988 0.6849 0.5042 0.022 Uiso 1 1 calc R U
H00P_1 H 0.4442 0.5711 0.4719 0.022 Uiso 1 1 calc R U
C25_1 C 0.5059(3) 0.6524(3) 0.41123(19) 0.0228(9) Uani 1 1 d . .
H00Q_1 H 0.5631 0.6105 0.4280 0.027 Uiso 1 1 calc R U
H00R_1 H 0.4690 0.6101 0.3724 0.027 Uiso 1 1 calc R U
C26_1 C 0.5233(2) 0.7759(3) 0.39154(18) 0.0204(8) Uani 1 1 d . .
H00K_1 H 0.5674 0.8147 0.4285 0.024 Uiso 1 1 calc R U
H00L_1 H 0.5481 0.7723 0.3548 0.024 Uiso 1 1 calc R U
C27_1 C 0.4377(3) 0.8467(3) 0.37167(19) 0.0230(9) Uani 1 1 d . .
H01A_1 H 0.4508 0.9275 0.3612 0.028 Uiso 1 1 calc R U
H01B_1 H 0.3958 0.8121 0.3321 0.028 Uiso 1 1 calc R U
C28_1 C 0.3949(3) 0.8493(3) 0.42567(19) 0.0201(8) Uani 1 1 d . .
H015_1 H 0.3398 0.8962 0.4118 0.024 Uiso 1 1 calc R U
H016_1 H 0.4358 0.8861 0.4650 0.024 Uiso 1 1 calc R U
C3_1 C 0.2044(3) 0.4995(3) 0.68506(17) 0.0163(8) Uani 1 1 d . .
I1_1 I 0.03651(2) 0.24320(2) 0.38794(2) 0.02783(7) Uani 1 1 d . .
In1_1 In 0.20244(2) 0.29223(2) 0.47287(2) 0.01216(6) Uani 1 1 d . .

loop_
_atom_site_aniso_label
_atom_site_aniso_U_11
_atom_site_aniso_U_22
_atom_site_aniso_U_33
_atom_site_aniso_U_23
_atom_site_aniso_U_13
_atom_site_aniso_U_12
Pt1_1 0.01440(8) 0.00734(7) 0.00859(7) -0.00046(5) 0.00407(6) -0.00085(5)
P1_1 0.0105(4) 0.0082(4) 0.0101(4) -0.0004(3) 0.0026(4) 0.0003(3)
N1_1 0.0219(18) 0.0134(15) 0.0127(16) -0.0011(11) 0.0066(14) -0.0001(12)
C1_1 0.0162(19) 0.0078(17) 0.0162(19) -0.0013(13) 0.0039(16) -0.0011(14)
I2_1 0.02313(14) 0.01741(12) 0.01472(12) 0.00358(9) 0.00707(10) -0.00036(10)
C2_1 0.0163(19) 0.0090(17) 0.021(2) 0.0022(13) 0.0095(16) -0.0021(14)
N2_1 0.0214(17) 0.0114(15) 0.0151(16) -0.0014(11) 0.0075(14) -0.0020(12)
I3_1 0.02730(14) 0.01624(12) 0.01652(12) -0.00066(9) 0.00817(11) 0.00626(10)
C4_1 0.027(2) 0.022(2) 0.021(2) -0.0096(16) 0.0096(18) -0.0012(17)
C5_1 0.036(2) 0.026(2) 0.017(2) 0.0047(16) 0.0049(18) 0.0045(19)
C6_1 0.031(2) 0.021(2) 0.030(2) -0.0027(17) 0.0158(19) -0.0069(18)
C7_1 0.024(2) 0.0139(18) 0.0098(17) -0.0004(13) 0.0055(16) 0.0003(15)
C8_1 0.041(3) 0.020(2) 0.021(2) 0.0033(16) 0.0134(19) 0.0053(18)
C9_1 0.023(2) 0.023(2) 0.0159(19) -0.0030(15) 0.0068(17) -0.0021(16)
C10_1 0.022(2) 0.024(2) 0.0153(19) -0.0051(15) 0.0019(17) -0.0047(16)
C11_1 0.0133(18) 0.0095(16) 0.0116(17) -0.0020(13) 0.0013(14) -0.0018(13)
C12_1 0.020(2) 0.0138(18) 0.0156(18) -0.0051(14) 0.0026(16) -0.0054(15)
C13_1 0.026(2) 0.019(2) 0.024(2) -0.0121(16) 0.0124(18) -0.0095(16)
C14_1 0.021(2) 0.033(2) 0.0176(19) -0.0080(16) 0.0054(17) -0.0093(17)
C15_1 0.016(2) 0.029(2) 0.0141(18) -0.0007(15) 0.0008(16) -0.0014(16)
C16_1 0.019(2) 0.0183(19) 0.0152(18) -0.0010(14) 0.0015(16) 0.0027(15)
C17_1 0.0095(17) 0.0098(17) 0.0167(18) -0.0002(13) 0.0036(15) 0.0002(13)
C18_1 0.0155(19) 0.0196(19) 0.0159(18) -0.0004(14) 0.0049(16) 0.0033(15)
C19_1 0.0134(19) 0.0197(19) 0.028(2) -0.0004(16) 0.0105(17) 0.0027(15)
C20_1 0.0126(19) 0.019(2) 0.028(2) -0.0004(16) 0.0000(17) 0.0054(15)
C21_1 0.018(2) 0.024(2) 0.020(2) 0.0035(16) 0.0008(17) 0.0087(17)
C22_1 0.0146(19) 0.021(2) 0.0150(18) 0.0007(14) 0.0017(15) 0.0059(15)
C23_1 0.0119(17) 0.0117(17) 0.0145(17) -0.0006(13) 0.0057(15) 0.0007(14)
C24_1 0.017(2) 0.0159(19) 0.023(2) 0.0034(15) 0.0090(17) 0.0028(15)
C25_1 0.018(2) 0.026(2) 0.028(2) -0.0027(16) 0.0103(18) 0.0057(16)
C26_1 0.0152(19) 0.029(2) 0.020(2) -0.0013(16) 0.0109(16) -0.0005(16)
C27_1 0.023(2) 0.021(2) 0.027(2) 0.0069(16) 0.0114(18) -0.0022(16)
C28_1 0.023(2) 0.0102(18) 0.032(2) 0.0038(15) 0.0155(18) 0.0037(15)
C3_1 0.025(2) 0.0170(19) 0.0106(17) 0.0007(13) 0.0106(16) 0.0008(15)
I1_1 0.01921(14) 0.02745(15) 0.02900(15) 0.00723(11) -0.00412(12) -0.00421(11)
In1_1 0.01622(13) 0.00787(12) 0.01207(12) 0.00013(9) 0.00388(10) -0.00134(10)

loop_
_atom_type_symbol
_atom_type_description
_atom_type_scat_dispersion_real
_atom_type_scat_dispersion_imag
_atom_type_scat_source
C C 0.0033 0.0016 'International Tables Vol C Tables 4.2.6.8 and 6.1.1.4'
H H 0.0000 0.0000 'International Tables Vol C Tables 4.2.6.8 and 6.1.1.4'
N N 0.0061 0.0033 'International Tables Vol C Tables 4.2.6.8 and 6.1.1.4'
P P 0.1023 0.0942 'International Tables Vol C Tables 4.2.6.8 and 6.1.1.4'
In In -0.7276 1.3100 'International Tables Vol C Tables 4.2.6.8 and 6.1.1.4'
I I -0.4742 1.8119 'International Tables Vol C Tables 4.2.6.8 and 6.1.1.4'
Pt Pt -1.7033 8.3905 'International Tables Vol C Tables 4.2.6.8 and 6.1.1.4'

loop_
_geom_angle_atom_site_label_1
_geom_angle_atom_site_label_2
_geom_angle_atom_site_label_3
_geom_angle
C2_1 Pt1_1 C1_1 168.53(14)
C2_1 Pt1_1 P1_1 93.88(10)
C1_1 Pt1_1 P1_1 96.50(10)
C2_1 Pt1_1 In1_1 81.24(9)
C1_1 Pt1_1 In1_1 88.71(9)
P1_1 Pt1_1 In1_1 173.70(2)
C17_1 P1_1 C23_1 104.64(15)
C17_1 P1_1 C11_1 104.96(15)
C23_1 P1_1 C11_1 112.60(16)
C17_1 P1_1 Pt1_1 111.75(12)
C23_1 P1_1 Pt1_1 110.24(11)
C11_1 P1_1 Pt1_1 112.30(11)
C1_1 N1_1 C3_1 174.2(3)
N1_1 C1_1 Pt1_1 177.4(3)
N2_1 C2_1 Pt1_1 176.1(3)
C2_1 N2_1 C7_1 172.4(3)
C3_1 C4_1 H01H_1 109.5
C3_1 C4_1 H01I_1 109.5
H01H_1 C4_1 H01I_1 109.5
C3_1 C4_1 H01J_1 109.5
H01H_1 C4_1 H01J_1 109.5
H01I_1 C4_1 H01J_1 109.5
C3_1 C5_1 H01E_1 109.5
C3_1 C5_1 H01F_1 109.5
H01E_1 C5_1 H01F_1 109.5
C3_1 C5_1 H01G_1 109.5
H01E_1 C5_1 H01G_1 109.5
H01F_1 C5_1 H01G_1 109.5
C3_1 C6_1 H00A_1 109.5
C3_1 C6_1 H6_1 109.5
H00A_1 C6_1 H6_1 109.5
C3_1 C6_1 H00D_1 109.5
H00A_1 C6_1 H00D_1 109.5
H6_1 C6_1 H00D_1 109.5
N2_1 C7_1 C9_1 106.7(3)
N2_1 C7_1 C10_1 107.1(3)
C9_1 C7_1 C10_1 111.9(3)
N2_1 C7_1 C8_1 107.4(3)
C9_1 C7_1 C8_1 111.7(3)
C10_1 C7_1 C8_1 111.7(3)
C7_1 C8_1 H01M_1 109.5
C7_1 C8_1 H01N_1 109.5
H01M_1 C8_1 H01N_1 109.5
C7_1 C8_1 H01O_1 109.5
H01M_1 C8_1 H01O_1 109.5
H01N_1 C8_1 H01O_1 109.5
C7_1 C9_1 H017_1 109.5
C7_1 C9_1 H018_1 109.5
H017_1 C9_1 H018_1 109.5
C7_1 C9_1 H019_1 109.5
H017_1 C9_1 H019_1 109.5
H018_1 C9_1 H019_1 109.5
C7_1 C10_1 H10_1 109.5
C7_1 C10_1 H00I_1 109.5
H10_1 C10_1 H00I_1 109.5
C7_1 C10_1 H00J_1 109.5
H10_1 C10_1 H00J_1 109.5
H00I_1 C10_1 H00J_1 109.5
C12_1 C11_1 C16_1 110.1(3)
C12_1 C11_1 P1_1 116.5(2)
C16_1 C11_1 P1_1 114.5(2)
C12_1 C11_1 H11_1 104.8
C16_1 C11_1 H11_1 104.8
P1_1 C11_1 H11_1 104.8
C11_1 C12_1 C13_1 109.1(3)
C11_1 C12_1 H013_1 109.9
C13_1 C12_1 H013_1 109.9
C11_1 C12_1 H014_1 109.9
C13_1 C12_1 H014_1 109.9
H013_1 C12_1 H014_1 108.3
C14_1 C13_1 C12_1 111.4(3)
C14_1 C13_1 H13_1 109.4
C12_1 C13_1 H13_1 109.4
C14_1 C13_1 H00G_1 109.4
C12_1 C13_1 H00G_1 109.4
H13_1 C13_1 H00G_1 108.0
C15_1 C14_1 C13_1 111.0(3)
C15_1 C14_1 H00X_1 109.4
C13_1 C14_1 H00X_1 109.4
C15_1 C14_1 H00Y_1 109.4
C13_1 C14_1 H00Y_1 109.4
H00X_1 C14_1 H00Y_1 108.0
C14_1 C15_1 C16_1 111.6(3)
C14_1 C15_1 H011_1 109.3
C16_1 C15_1 H011_1 109.3
C14_1 C15_1 H012_1 109.3
C16_1 C15_1 H012_1 109.3
H011_1 C15_1 H012_1 108.0
C15_1 C16_1 C11_1 109.6(3)
C15_1 C16_1 H01C_1 109.8
C11_1 C16_1 H01C_1 109.8
C15_1 C16_1 H01D_1 109.8
C11_1 C16_1 H01D_1 109.8
H01C_1 C16_1 H01D_1 108.2
C18_1 C17_1 C22_1 109.6(3)
C18_1 C17_1 P1_1 112.1(2)
C22_1 C17_1 P1_1 111.1(2)
C18_1 C17_1 H00E_1 107.9
C22_1 C17_1 H00E_1 107.9
P1_1 C17_1 H00E_1 107.9
C19_1 C18_1 C17_1 111.1(3)
C19_1 C18_1 H00S_1 109.4
C17_1 C18_1 H00S_1 109.4
C19_1 C18_1 H00T_1 109.4
C17_1 C18_1 H00T_1 109.4
H00S_1 C18_1 H00T_1 108.0
C20_1 C19_1 C18_1 112.5(3)
C20_1 C19_1 H00V_1 109.1
C18_1 C19_1 H00V_1 109.1
C20_1 C19_1 H00W_1 109.1
C18_1 C19_1 H00W_1 109.1
H00V_1 C19_1 H00W_1 107.8
C21_1 C20_1 C19_1 111.4(3)
C21_1 C20_1 H01K_1 109.3
C19_1 C20_1 H01K_1 109.3
C21_1 C20_1 H01L_1 109.3
C19_1 C20_1 H01L_1 109.3
H01K_1 C20_1 H01L_1 108.0
C20_1 C21_1 C22_1 111.5(3)
C20_1 C21_1 H00Z_1 109.3
C22_1 C21_1 H00Z_1 109.3
C20_1 C21_1 H010_1 109.3
C22_1 C21_1 H010_1 109.3
H00Z_1 C21_1 H010_1 108.0
C21_1 C22_1 C17_1 110.4(3)
C21_1 C22_1 H00M_1 109.6
C17_1 C22_1 H00M_1 109.6
C21_1 C22_1 H00N_1 109.6
C17_1 C22_1 H00N_1 109.6
H00M_1 C22_1 H00N_1 108.1
C28_1 C23_1 C24_1 109.9(3)
C28_1 C23_1 P1_1 117.3(2)
C24_1 C23_1 P1_1 114.1(2)
C28_1 C23_1 H00U_1 104.7
C24_1 C23_1 H00U_1 104.7
P1_1 C23_1 H00U_1 104.7
C25_1 C24_1 C23_1 110.7(3)
C25_1 C24_1 H00O_1 109.5
C23_1 C24_1 H00O_1 109.5
C25_1 C24_1 H00P_1 109.5
C23_1 C24_1 H00P_1 109.5
H00O_1 C24_1 H00P_1 108.1
C26_1 C25_1 C24_1 112.1(3)
C26_1 C25_1 H00Q_1 109.2
C24_1 C25_1 H00Q_1 109.2
C26_1 C25_1 H00R_1 109.2
C24_1 C25_1 H00R_1 109.2
H00Q_1 C25_1 H00R_1 107.9
C27_1 C26_1 C25_1 110.5(3)
C27_1 C26_1 H00K_1 109.5
C25_1 C26_1 H00K_1 109.5
C27_1 C26_1 H00L_1 109.5
C25_1 C26_1 H00L_1 109.5
H00K_1 C26_1 H00L_1 108.1
C28_1 C27_1 C26_1 111.2(3)
C28_1 C27_1 H01A_1 109.4
C26_1 C27_1 H01A_1 109.4
C28_1 C27_1 H01B_1 109.4
C26_1 C27_1 H01B_1 109.4
H01A_1 C27_1 H01B_1 108.0
C27_1 C28_1 C23_1 109.4(3)
C27_1 C28_1 H015_1 109.8
C23_1 C28_1 H015_1 109.8
C27_1 C28_1 H016_1 109.8
C23_1 C28_1 H016_1 109.8
H015_1 C28_1 H016_1 108.2
N1_1 C3_1 C6_1 107.3(3)
N1_1 C3_1 C4_1 108.2(3)
C6_1 C3_1 C4_1 111.1(3)
N1_1 C3_1 C5_1 106.0(3)
C6_1 C3_1 C5_1 112.4(3)
C4_1 C3_1 C5_1 111.4(3)
Pt1_1 In1_1 I2_1 119.26(2)
Pt1_1 In1_1 I1_1 116.550(11)
I2_1 In1_1 I1_1 105.06(3)
Pt1_1 In1_1 I3_1 110.60(2)
I2_1 In1_1 I3_1 100.89(3)
I1_1 In1_1 I3_1 102.09(3)

loop_
_geom_bond_atom_site_label_1
_geom_bond_atom_site_label_2
_geom_bond_distance
Pt1_1 C2_1 1.939(4)
Pt1_1 C1_1 1.954(4)
Pt1_1 P1_1 2.3574(12)
Pt1_1 In1_1 2.6303(10)
P1_1 C17_1 1.834(3)
P1_1 C23_1 1.839(3)
P1_1 C11_1 1.842(3)
N1_1 C1_1 1.143(4)
N1_1 C3_1 1.464(4)
I2_1 In1_1 2.7579(9)
C2_1 N2_1 1.149(5)
N2_1 C7_1 1.460(4)
I3_1 In1_1 2.8055(9)
C4_1 C3_1 1.524(5)
C4_1 H01H_1 0.9800
C4_1 H01I_1 0.9800
C4_1 H01J_1 0.9800
C5_1 C3_1 1.526(5)
C5_1 H01E_1 0.9800
C5_1 H01F_1 0.9800
C5_1 H01G_1 0.9800
C6_1 C3_1 1.522(5)
C6_1 H00A_1 0.9800
C6_1 H6_1 0.9800
C6_1 H00D_1 0.9800
C7_1 C9_1 1.520(5)
C7_1 C10_1 1.525(5)
C7_1 C8_1 1.524(5)
C8_1 H01M_1 0.9800
C8_1 H01N_1 0.9800
C8_1 H01O_1 0.9800
C9_1 H017_1 0.9800
C9_1 H018_1 0.9800
C9_1 H019_1 0.9800
C10_1 H10_1 0.9800
C10_1 H00I_1 0.9800
C10_1 H00J_1 0.9800
C11_1 C12_1 1.533(4)
C11_1 C16_1 1.542(5)
C11_1 H11_1 1.0000
C12_1 C13_1 1.532(5)
C12_1 H013_1 0.9900
C12_1 H014_1 0.9900
C13_1 C14_1 1.525(5)
C13_1 H13_1 0.9900
C13_1 H00G_1 0.9900
C14_1 C15_1 1.522(5)
C14_1 H00X_1 0.9900
C14_1 H00Y_1 0.9900
C15_1 C16_1 1.530(5)
C15_1 H011_1 0.9900
C15_1 H012_1 0.9900
C16_1 H01C_1 0.9900
C16_1 H01D_1 0.9900
C17_1 C18_1 1.540(5)
C17_1 C22_1 1.550(5)
C17_1 H00E_1 1.0000
C18_1 C19_1 1.529(5)
C18_1 H00S_1 0.9900
C18_1 H00T_1 0.9900
C19_1 C20_1 1.524(5)
C19_1 H00V_1 0.9900
C19_1 H00W_1 0.9900
C20_1 C21_1 1.517(5)
C20_1 H01K_1 0.9900
C20_1 H01L_1 0.9900
C21_1 C22_1 1.528(5)
C21_1 H00Z_1 0.9900
C21_1 H010_1 0.9900
C22_1 H00M_1 0.9900
C22_1 H00N_1 0.9900
C23_1 C28_1 1.530(5)
C23_1 C24_1 1.531(5)
C23_1 H00U_1 1.0000
C24_1 C25_1 1.531(5)
C24_1 H00O_1 0.9900
C24_1 H00P_1 0.9900
C25_1 C26_1 1.527(5)
C25_1 H00Q_1 0.9900
C25_1 H00R_1 0.9900
C26_1 C27_1 1.524(5)
C26_1 H00K_1 0.9900
C26_1 H00L_1 0.9900
C27_1 C28_1 1.521(5)
C27_1 H01A_1 0.9900
C27_1 H01B_1 0.9900
C28_1 H015_1 0.9900
C28_1 H016_1 0.9900
I1_1 In1_1 2.7621(12)

loop_
_geom_torsion_atom_site_label_1
_geom_torsion_atom_site_label_2
_geom_torsion_atom_site_label_3
_geom_torsion_atom_site_label_4
_geom_torsion
C17_1 P1_1 C11_1 C12_1 -55.2(3)
C23_1 P1_1 C11_1 C12_1 58.0(3)
Pt1_1 P1_1 C11_1 C12_1 -176.8(2)
C17_1 P1_1 C11_1 C16_1 174.4(2)
C23_1 P1_1 C11_1 C16_1 -72.4(3)
Pt1_1 P1_1 C11_1 C16_1 52.8(3)
C16_1 C11_1 C12_1 C13_1 -59.9(4)
P1_1 C11_1 C12_1 C13_1 167.7(2)
C11_1 C12_1 C13_1 C14_1 58.2(4)
C12_1 C13_1 C14_1 C15_1 -55.8(4)
C13_1 C14_1 C15_1 C16_1 55.0(4)
C14_1 C15_1 C16_1 C11_1 -56.6(4)
C12_1 C11_1 C16_1 C15_1 59.2(4)
P1_1 C11_1 C16_1 C15_1 -167.3(2)
C23_1 P1_1 C17_1 C18_1 -179.5(2)
C11_1 P1_1 C17_1 C18_1 -60.7(3)
Pt1_1 P1_1 C17_1 C18_1 61.2(3)
C23_1 P1_1 C17_1 C22_1 57.4(3)
C11_1 P1_1 C17_1 C22_1 176.2(2)
Pt1_1 P1_1 C17_1 C22_1 -61.9(2)
C22_1 C17_1 C18_1 C19_1 -56.1(4)
P1_1 C17_1 C18_1 C19_1 180.0(2)
C17_1 C18_1 C19_1 C20_1 54.5(4)
C18_1 C19_1 C20_1 C21_1 -53.4(4)
C19_1 C20_1 C21_1 C22_1 55.0(4)
C20_1 C21_1 C22_1 C17_1 -57.7(4)
C18_1 C17_1 C22_1 C21_1 57.8(4)
P1_1 C17_1 C22_1 C21_1 -177.7(2)
C17_1 P1_1 C23_1 C28_1 45.0(3)
C11_1 P1_1 C23_1 C28_1 -68.5(3)
Pt1_1 P1_1 C23_1 C28_1 165.3(2)
C17_1 P1_1 C23_1 C24_1 175.6(2)
C11_1 P1_1 C23_1 C24_1 62.2(3)
Pt1_1 P1_1 C23_1 C24_1 -64.1(3)
C28_1 C23_1 C24_1 C25_1 -57.2(4)
P1_1 C23_1 C24_1 C25_1 168.6(2)
C23_1 C24_1 C25_1 C26_1 54.3(4)
C24_1 C25_1 C26_1 C27_1 -53.4(4)
C25_1 C26_1 C27_1 C28_1 56.3(4)
C26_1 C27_1 C28_1 C23_1 -59.8(4)
C24_1 C23_1 C28_1 C27_1 59.9(4)
P1_1 C23_1 C28_1 C27_1 -167.6(3)
